data_7116943
loop_
_publ_author_name
'Yumi Yakiyama'
'Gil Ryeong Lee'
'Sung Yeon Kim'
'Yoshitaka Matsushita'
'Yasushi Morita'
'Moon Jeong Park'
'Masaki Kawano'

_publ_section_title
;
 Formation of a nanometer-thick water layer at high humidity on a dynamic
 crystalline material composed of multi-interactive molecules
;
_journal_name_full Chem.Commun.
_journal_page_first 6828
_journal_paper_doi 10.1039/C5cc01568E
_journal_volume 51
_journal_year 2015
_chemical_formula_sum 'C22 K N9 O2'
_chemical_formula_weight 460.98
_chemical_name_systematic ' ?'
_space_group_crystal_system monoclinic
_space_group_IT_number 13
_space_group_name_H-M_alt 'P 1 2/a 1'
_symmetry_Int_Tables_number 13
_symmetry_space_group_name_Hall '-P 2ya'
_symmetry_space_group_name_H-M 'P 1 2/a 1'
_audit_update_record
;
2014-10-25 deposited with the CCDC.
2015-03-19 downloaded from the CCDC.
;
_cell_angle_alpha 90
_cell_angle_beta 104.65(3)
_cell_angle_gamma 90
_cell_formula_units_Z 4
_cell_length_a 20.904(11)
_cell_length_b 15.931(10)
_cell_length_c 9.711(5)
_cell_measurement_temperature 298
_cell_volume 3129(3)
_computing_cell_refinement 'RIETAN-FP (Izumi and Momma, 2007)'
_computing_data_collection 'DIFFRAC plus'
_computing_molecular_graphics 'VESTA (Momma and Izumi, 2008)'
_computing_structure_refinement 'RIETAN-FP (Izumi and Momma, 2007)'
_computing_structure_solution DASH
_diffrn_ambient_temperature 298
_diffrn_detector Scintillation
_diffrn_detector_type LynxEye
_diffrn_measurement_device_type 'D8 ADVANCE'
_diffrn_radiation_monochromator 'Ge 111'
_diffrn_radiation_type 'Cu K_alpha radiation'
_diffrn_radiation_wavelength 1.5406
_diffrn_source Conventional
_diffrn_source_target Cu
_diffrn_source_type 'Sealed tube'
_pd_block_diffractogram_id '1 d-dried_3'
_pd_char_colour 'pale yellow'
_pd_instr_location ' ?'
_pd_meas_2theta_range_inc 0.0184
_pd_meas_2theta_range_max 49.9971
_pd_meas_2theta_range_min 3.0000
_pd_meas_number_of_points 2555
_pd_meas_scan_method step
_pd_proc_info_excluded_regions 49.4446-49.9971
_pd_proc_ls_background_function 'Refine background parameters'
_pd_proc_ls_pref_orient_corr ' ?'
_pd_proc_ls_profile_function 'Modified split pseudo-Voigt function'
_pd_proc_ls_prof_R_factor 0.03043
_pd_proc_ls_prof_wR_expected 0.07351
_pd_proc_ls_prof_wR_factor 0.04847
_pd_spec_mounting ' ?'
_pd_spec_mount_mode reflection
_pd_spec_shape flat_sheet
_pd_spec_size_axial 20
_pd_spec_size_equat 20
_pd_spec_size_thick 0.5
_refine_ls_goodness_of_fit_all 0.6594
_refine_ls_matrix_type full
_refine_ls_number_constraints 0
_refine_ls_number_parameters 185
_refine_ls_number_restraints 160
_refine_ls_R_factor_all 0.01443
_refine_ls_R_Fsqd_factor 0.00953
_refine_ls_R_I_factor 0.01002
_refine_ls_shift/su_max 1.0E-6
_refine_ls_weighting_scheme sigma
_cod_data_source_file c5cc01568e2.cif
_cod_data_source_block 1_day-dried_KTPHAP_powder_3
_cod_original_cell_volume 3128(3)
_cod_original_sg_symbol_H-M 'P 2/a'
_cod_original_formula_sum 'C22 N9 O2 K1'
_cod_database_code 7116943

loop_
_symmetry_equiv_pos_site_id
_symmetry_equiv_pos_as_xyz
1 x,y,z
2 -x,-y,-z
3 -x+1/2,y,-z
4 x+1/2,-y,z

loop_
_atom_site_label
_atom_site_occupancy
_atom_site_fract_x
_atom_site_fract_y
_atom_site_fract_z
_atom_site_adp_type
_atom_site_B_iso_or_equiv
_atom_site_type_symbol
C1 1.0 -0.392793 0.605947 0.107742 Biso 3.000000 C
C2 1.0 -0.408291 0.688373 0.044820 Biso 3.000000 C
N3 1.0 -0.414218 0.534167 0.024613 Biso 3.000000 N
N4 1.0 -0.365460 0.595952 0.260856 Biso 3.000000 N
C5 1.0 -0.447178 0.696596 -0.110802 Biso 3.000000 C
C6 1.0 -0.396128 0.762223 0.138913 Biso 3.000000 C
C7 1.0 -0.453063 0.547538 -0.113035 Biso 3.000000 C
C8 1.0 -0.351241 0.668122 0.338552 Biso 3.000000 C
N9 1.0 -0.469814 0.623771 -0.186858 Biso 3.000000 N
N10 1.0 -0.465307 0.778011 -0.169654 Biso 3.000000 N
N11 1.0 -0.415442 0.847314 0.076853 Biso 3.000000 N
N12 1.0 -0.363733 0.752459 0.289979 Biso 3.000000 N
C13 1.0 -0.472501 0.461971 -0.204533 Biso 3.000000 C
C14 1.0 -0.321380 0.655684 0.513388 Biso 3.000000 C
C15 1.0 -0.446002 0.848522 -0.074848 Biso 3.000000 C
C16 1.0 -0.452486 0.448832 -0.335156 Biso 3.000000 C
C17 1.0 -0.498994 0.387945 -0.144509 Biso 3.000000 C
C18 1.0 -0.308775 0.575219 0.574703 Biso 3.000000 C
C19 1.0 -0.302472 0.724809 0.606456 Biso 3.000000 C
C20 1.0 -0.473662 0.936845 -0.140453 Biso 3.000000 C
C21 1.0 -0.464463 0.370456 -0.405848 Biso 3.000000 C
C22 1.0 -0.508619 0.313605 -0.224813 Biso 3.000000 C
C23 1.0 -0.277158 0.566481 0.723287 Biso 3.000000 C
C24 1.0 -0.278485 0.707575 0.755486 Biso 3.000000 C
C25 1.0 -0.436914 0.991676 -0.196141 Biso 3.000000 C
C26 1.0 -0.539465 0.962499 -0.143499 Biso 3.000000 C
N27 1.0 -0.488828 0.302740 -0.352156 Biso 3.000000 N
N28 1.0 -0.263048 0.629734 0.813256 Biso 3.000000 N
C29 1.0 -0.466683 1.065960 -0.265427 Biso 3.000000 C
C30 1.0 -0.564154 1.038150 -0.215416 Biso 3.000000 C
N31 1.0 -0.529019 1.087280 -0.281259 Biso 3.000000 N
O32 1.0 0.249961 -0.148256 0.275770 Biso 3.000000 O
O33 1.0 -0.409318 0.247311 -0.903542 Biso 3.000000 O
K34 1.0 0.821139 0.377422 -0.222506 Biso 3.000000 K
